data_1100771
loop_
_publ_author_name
'Deng-Ke Cao'
'Yi-Zhi Li'
'You Song'
'Li-Min Zheng'

_publ_section_title
;

Three-, Two-, and One-Dimensional Metal Phosphonates Based on

[Hydroxy(4-pyridyl)methyl]phosphonate: M{(4-C5H4N)CH(OH)PO3}(H2O) (M =

Ni, Cd) and Gd{(4-C5H4N)CH(OH)P(OH)O2}3.6H2O

;
_journal_name_full 'Inorganic Chemistry'
_journal_page_first 3599
_journal_page_last 3604
_journal_paper_doi 10.1021/ic0484248
_journal_volume 44
_journal_year 2005
_chemical_formula_sum 'C6 H8 Cd N O5 P'
_chemical_formula_weight 317.50
_chemical_name_systematic
; 

 ? 

;
_space_group_IT_number 15
_symmetry_cell_setting monoclinic
_symmetry_space_group_name_Hall '-C 2yc'
_symmetry_space_group_name_H-M 'C 1 2/c 1'
_atom_sites_solution_hydrogens geom
_atom_sites_solution_primary direct
_atom_sites_solution_secondary difmap
_audit_creation_method SHELXL-97
_cell_angle_alpha 90.00
_cell_angle_beta 121.576(4)
_cell_angle_gamma 90.00
_cell_formula_units_Z 8
_cell_length_a 23.344(6)
_cell_length_b 5.2745(14)
_cell_length_c 16.571(4)
_cell_measurement_reflns_used 1042
_cell_measurement_temperature 293(2)
_cell_measurement_theta_max 26.942
_cell_measurement_theta_min 2.516
_cell_volume 1738.3(8)
_computing_cell_refinement 'Bruker SMART'
_computing_data_collection 'Bruker SMART'
_computing_data_reduction 'Bruker SAINT'
_computing_molecular_graphics 'Bruker SHELXTL'
_computing_publication_material 'Bruker SHELXTL'
_computing_structure_refinement 'Bruker SHELXTL'
_computing_structure_solution 'Bruker SHELXTL'
_diffrn_ambient_temperature 293(2)
_diffrn_detector_area_resol_mean 4K
_diffrn_measured_fraction_theta_full 0.936
_diffrn_measured_fraction_theta_max 0.936
_diffrn_measurement_device_type 'CCD area detector'
_diffrn_measurement_method 'phi and omega scans'
_diffrn_radiation_monochromator graphite
_diffrn_radiation_source 'fine-focus sealed tube'
_diffrn_radiation_type MoK\a
_diffrn_radiation_wavelength 0.71073
_diffrn_reflns_av_R_equivalents 0.0614
_diffrn_reflns_av_sigmaI/netI 0.0886
_diffrn_reflns_limit_h_max 29
_diffrn_reflns_limit_h_min -20
_diffrn_reflns_limit_k_max 6
_diffrn_reflns_limit_k_min -6
_diffrn_reflns_limit_l_max 18
_diffrn_reflns_limit_l_min -21
_diffrn_reflns_number 4535
_diffrn_reflns_theta_full 28.04
_diffrn_reflns_theta_max 28.04
_diffrn_reflns_theta_min 2.05
_exptl_absorpt_coefficient_mu 2.690
_exptl_absorpt_correction_T_max 0.9631
_exptl_absorpt_correction_T_min 0.6871
_exptl_absorpt_correction_type empirical
_exptl_crystal_colour colorless
_exptl_crystal_density_diffrn 2.426
_exptl_crystal_density_method 'not measured'
_exptl_crystal_description column
_exptl_crystal_F_000 1232
_exptl_crystal_size_max 0.08
_exptl_crystal_size_mid 0.05
_exptl_crystal_size_min 0.05
_refine_diff_density_max 1.079
_refine_diff_density_min -2.046
_refine_diff_density_rms 0.211
_refine_ls_extinction_method none
_refine_ls_goodness_of_fit_ref 1.218
_refine_ls_hydrogen_treatment mixed
_refine_ls_matrix_type full
_refine_ls_number_parameters 133
_refine_ls_number_reflns 1963
_refine_ls_number_restraints 1
_refine_ls_restrained_S_all 1.218
_refine_ls_R_factor_all 0.0953
_refine_ls_R_factor_gt 0.0715
_refine_ls_shift/su_max 0.000
_refine_ls_shift/su_mean 0.000
_refine_ls_structure_factor_coef Fsqd
_refine_ls_weighting_details 'calc w=1/[\s^2^(Fo^2^)+(0.0336P)^2^+0.0000P] where P=(Fo^2^+2Fc^2^)/3'
_refine_ls_weighting_scheme calc
_refine_ls_wR_factor_gt 0.1120
_refine_ls_wR_factor_ref 0.1192
_reflns_number_gt 1624
_reflns_number_total 1963
_reflns_threshold_expression >2sigma(I)
_cod_data_source_file ic0484248si20050317_103348_2.cif
_cod_data_source_block Cd{(4-C5H4N)CH(OH)PO3}(H2O)
_cod_depositor_comments
;
The following automatic conversions were performed:
'_symmetry_cell_setting' value 'Monoclinic' changed to 'monoclinic'
according to '/home/saulius/struct/CIF-dictionaries/cif_core.dic'
dictionary named 'cif_core.dic' version 2.4.1 from 2010-06-29.

Automatic conversion script
Id: cif_fix_enum 1527 2010-12-29 10:47:43Z saulius 
;
_cod_database_code 1100771

loop_
_symmetry_equiv_pos_as_xyz
'x, y, z'
'-x, y, -z+1/2'
'x+1/2, y+1/2, z'
'-x+1/2, y+1/2, -z+1/2'
'-x, -y, -z'
'x, -y, z-1/2'
'-x+1/2, -y+1/2, -z'
'x+1/2, -y+1/2, z-1/2'

loop_
_atom_site_label
_atom_site_type_symbol
_atom_site_fract_x
_atom_site_fract_y
_atom_site_fract_z
_atom_site_U_iso_or_equiv
_atom_site_adp_type
_atom_site_occupancy
_atom_site_symmetry_multiplicity
_atom_site_calc_flag
_atom_site_refinement_flags
_atom_site_disorder_assembly
_atom_site_disorder_group
Cd1 Cd 0.08218(3) 0.64814(11) 0.02397(4) 0.01878(19) Uani 1 1 d . . .
P1 P 0.44767(10) 0.6142(4) 0.36485(14) 0.0181(5) Uani 1 1 d . . .
O1 O 0.4148(3) 0.3601(11) 0.3553(4) 0.0247(13) Uani 1 1 d . . .
O1W O 0.0851(3) 0.3550(12) -0.0788(4) 0.0278(14) Uani 1 1 d G . .
H1WA H 0.0660 0.4197 -0.1384 0.039 Uiso 1 1 d G . .
H1WB H 0.0681 0.2022 -0.0743 0.039 Uiso 1 1 d G . .
O2 O 0.5227(3) 0.5936(11) 0.4040(4) 0.0279(15) Uani 1 1 d . . .
O3 O 0.4343(4) 0.8041(12) 0.4208(4) 0.047(2) Uani 1 1 d . . .
N1 N 0.1951(3) 0.7045(14) 0.0899(5) 0.0247(17) Uani 1 1 d . . .
C1 C 0.2319(4) 0.5321(18) 0.0774(6) 0.031(2) Uani 1 1 d . . .
H1A H 0.2100 0.4010 0.0344 0.037 Uiso 1 1 calc R . .
C2 C 0.3014(4) 0.5421(18) 0.1260(6) 0.026(2) Uani 1 1 d . . .
H2A H 0.3254 0.4185 0.1157 0.031 Uiso 1 1 calc R . .
C3 C 0.3353(4) 0.7357(16) 0.1898(5) 0.0185(18) Uani 1 1 d . . .
C4 C 0.2972(4) 0.9148(17) 0.2002(6) 0.027(2) Uani 1 1 d . . .
H4A H 0.3179 1.0515 0.2408 0.033 Uiso 1 1 calc R . .
C5 C 0.2278(4) 0.8927(16) 0.1504(6) 0.025(2) Uani 1 1 d . . .
H5A H 0.2029 1.0145 0.1597 0.030 Uiso 1 1 calc R . .
C6 C 0.4113(4) 0.7425(16) 0.2448(5) 0.0188(18) Uani 1 1 d . . .
H6A H 0.4270 0.6392 0.2110 0.023 Uiso 1 1 calc R . .
O4 O 0.4353(3) 0.9989(13) 0.2512(5) 0.0383(17) Uani 1 1 d D . .
H4 H 0.399(3) 1.069(18) 0.247(7) 0.054 Uiso 1 1 d D . .

loop_
_atom_site_aniso_label
_atom_site_aniso_U_11
_atom_site_aniso_U_22
_atom_site_aniso_U_33
_atom_site_aniso_U_23
_atom_site_aniso_U_13
_atom_site_aniso_U_12
Cd1 0.0147(3) 0.0202(3) 0.0203(3) 0.0030(3) 0.0083(2) -0.0002(3)
P1 0.0207(11) 0.0131(12) 0.0159(10) -0.0009(8) 0.0065(9) 0.0010(9)
O1 0.020(3) 0.028(4) 0.022(3) 0.000(3) 0.009(2) 0.000(3)
O1W 0.035(3) 0.025(4) 0.026(3) 0.004(3) 0.018(3) -0.007(3)
O2 0.018(3) 0.024(4) 0.027(3) 0.004(3) 0.002(3) -0.002(2)
O3 0.089(6) 0.024(4) 0.031(4) 0.006(3) 0.033(4) 0.016(4)
N1 0.013(3) 0.031(5) 0.026(4) -0.003(3) 0.007(3) 0.000(3)
C1 0.018(5) 0.036(6) 0.026(5) -0.013(4) 0.003(4) -0.013(4)
C2 0.016(4) 0.036(5) 0.029(5) -0.008(4) 0.014(4) -0.001(4)
C3 0.015(4) 0.026(5) 0.014(4) 0.008(3) 0.007(3) 0.002(3)
C4 0.028(5) 0.021(5) 0.030(5) -0.006(4) 0.013(4) -0.003(4)
C5 0.025(5) 0.027(5) 0.029(5) -0.005(4) 0.018(4) 0.004(4)
C6 0.011(4) 0.028(5) 0.013(4) 0.002(3) 0.002(3) -0.002(3)
O4 0.031(4) 0.041(5) 0.046(4) 0.010(4) 0.023(3) 0.000(3)

loop_
_atom_type_symbol
_atom_type_description
_atom_type_scat_dispersion_real
_atom_type_scat_dispersion_imag
_atom_type_scat_source
C C 0.0033 0.0016 'International Tables Vol C Tables 4.2.6.8 and 6.1.1.4'
H H 0.0000 0.0000 'International Tables Vol C Tables 4.2.6.8 and 6.1.1.4'
N N 0.0061 0.0033 'International Tables Vol C Tables 4.2.6.8 and 6.1.1.4'
O O 0.0106 0.0060 'International Tables Vol C Tables 4.2.6.8 and 6.1.1.4'
P P 0.1023 0.0942 'International Tables Vol C Tables 4.2.6.8 and 6.1.1.4'
Cd Cd -0.8075 1.2024 'International Tables Vol C Tables 4.2.6.8 and 6.1.1.4'

loop_
_geom_angle_atom_site_label_1
_geom_angle_atom_site_label_2
_geom_angle_atom_site_label_3
_geom_angle
_geom_angle_site_symmetry_1
_geom_angle_site_symmetry_3
_geom_angle_publ_flag
O3 Cd1 O2 137.4(2) 4_545 8_465 ?
O3 Cd1 O1 88.3(2) 4_545 4 ?
O2 Cd1 O1 101.9(2) 8_465 4 ?
O3 Cd1 N1 108.9(3) 4_545 . ?
O2 Cd1 N1 112.1(2) 8_465 . ?
O1 Cd1 N1 91.1(2) 4 . ?
O3 Cd1 O1W 80.3(2) 4_545 . ?
O2 Cd1 O1W 89.8(2) 8_465 . ?
O1 Cd1 O1W 167.6(2) 4 . ?
N1 Cd1 O1W 88.1(2) . . ?
O3 P1 O1 113.4(4) . . ?
O3 P1 O2 110.5(4) . . ?
O1 P1 O2 113.0(3) . . ?
O3 P1 C6 107.2(4) . . ?
O1 P1 C6 107.0(3) . . ?
O2 P1 C6 105.3(3) . . ?
P1 O1 Cd1 124.5(3) . 4_545 ?
P1 O2 Cd1 112.5(3) . 8_566 ?
P1 O3 Cd1 164.3(4) . 4 ?
C5 N1 C1 117.5(7) . . ?
C5 N1 Cd1 121.3(5) . . ?
C1 N1 Cd1 120.7(6) . . ?
N1 C1 C2 122.4(8) . . ?
C3 C2 C1 120.0(8) . . ?
C4 C3 C2 117.2(7) . . ?
C4 C3 C6 122.9(8) . . ?
C2 C3 C6 119.9(8) . . ?
C3 C4 C5 120.1(8) . . ?
N1 C5 C4 122.8(8) . . ?
O4 C6 C3 110.7(7) . . ?
O4 C6 P1 108.9(5) . . ?
C3 C6 P1 112.0(5) . . ?

loop_
_geom_bond_atom_site_label_1
_geom_bond_atom_site_label_2
_geom_bond_distance
_geom_bond_site_symmetry_2
_geom_bond_publ_flag
Cd1 O3 2.155(6) 4_545 ?
Cd1 O2 2.202(6) 8_465 ?
Cd1 O1 2.261(6) 4 ?
Cd1 N1 2.283(6) . ?
Cd1 O1W 2.327(6) . ?
P1 O3 1.505(7) . ?
P1 O1 1.511(6) . ?
P1 O2 1.520(6) . ?
P1 C6 1.835(8) . ?
O1 Cd1 2.261(6) 4_545 ?
O2 Cd1 2.202(6) 8_566 ?
O3 Cd1 2.155(6) 4 ?
N1 C5 1.331(10) . ?
N1 C1 1.340(11) . ?
C1 C2 1.384(11) . ?
C2 C3 1.383(11) . ?
C3 C4 1.369(11) . ?
C3 C6 1.512(10) . ?
C4 C5 1.386(11) . ?
C6 O4 1.446(10) . ?

loop_
_geom_hbond_atom_site_label_D
_geom_hbond_atom_site_label_H
_geom_hbond_atom_site_label_A
_geom_hbond_distance_DH
_geom_hbond_distance_HA
_geom_hbond_distance_DA
_geom_hbond_angle_DHA
_geom_hbond_site_symmetry_A
O1W H1WA O4 0.91 1.90 2.750(9) 153.8 7_565
O1W H1WB O2 0.92 1.81 2.714(8) 166.3 8_455
O4 H4 O1 0.902(10) 2.23(9) 2.774(9) 118(7) 1_565

loop_
_geom_torsion_atom_site_label_1
_geom_torsion_atom_site_label_2
_geom_torsion_atom_site_label_3
_geom_torsion_atom_site_label_4
_geom_torsion
_geom_torsion_site_symmetry_1
_geom_torsion_site_symmetry_2
_geom_torsion_site_symmetry_3
_geom_torsion_site_symmetry_4
_geom_torsion_publ_flag
O3 P1 O1 Cd1 -46.4(5) . . . 4_545 ?
O2 P1 O1 Cd1 80.2(4) . . . 4_545 ?
C6 P1 O1 Cd1 -164.3(4) . . . 4_545 ?
O3 P1 O2 Cd1 -1.2(4) . . . 8_566 ?
O1 P1 O2 Cd1 -129.4(3) . . . 8_566 ?
C6 P1 O2 Cd1 114.2(4) . . . 8_566 ?
O1 P1 O3 Cd1 -150.2(17) . . . 4 ?
O2 P1 O3 Cd1 81.9(18) . . . 4 ?
C6 P1 O3 Cd1 -32.4(19) . . . 4 ?
O3 Cd1 N1 C5 -111.7(7) 4_545 . . . ?
O2 Cd1 N1 C5 80.2(7) 8_465 . . . ?
O1 Cd1 N1 C5 -23.1(7) 4 . . . ?
O1W Cd1 N1 C5 169.3(7) . . . . ?
O3 Cd1 N1 C1 60.5(7) 4_545 . . . ?
O2 Cd1 N1 C1 -107.6(7) 8_465 . . . ?
O1 Cd1 N1 C1 149.1(7) 4 . . . ?
O1W Cd1 N1 C1 -18.5(7) . . . . ?
C5 N1 C1 C2 1.2(13) . . . . ?
Cd1 N1 C1 C2 -171.3(7) . . . . ?
N1 C1 C2 C3 -0.4(14) . . . . ?
C1 C2 C3 C4 -1.4(13) . . . . ?
C1 C2 C3 C6 178.4(8) . . . . ?
C2 C3 C4 C5 2.3(13) . . . . ?
C6 C3 C4 C5 -177.5(8) . . . . ?
C1 N1 C5 C4 -0.4(13) . . . . ?
Cd1 N1 C5 C4 172.1(6) . . . . ?
C3 C4 C5 N1 -1.4(13) . . . . ?
C4 C3 C6 O4 -40.8(10) . . . . ?
C2 C3 C6 O4 139.4(8) . . . . ?
C4 C3 C6 P1 80.9(9) . . . . ?
C2 C3 C6 P1 -98.9(8) . . . . ?
O3 P1 C6 O4 51.2(6) . . . . ?
O1 P1 C6 O4 173.1(5) . . . . ?
O2 P1 C6 O4 -66.4(6) . . . . ?
O3 P1 C6 C3 -71.5(7) . . . . ?
O1 P1 C6 C3 50.4(7) . . . . ?
O2 P1 C6 C3 170.8(6) . . . . ?
